data_7229779
loop_
_publ_author_name
'Borovina, Mladen'
'Kodrin, Ivan'
'\/Dakovi\'c, Marijana'

_publ_section_title
;
 Testing the limits of halogen bonding in coordination chemistry
;
_journal_issue 5
_journal_name_full CrystEngComm
_journal_page_first 539
_journal_paper_doi 10.1039/C7CE01989K
_journal_volume 20
_journal_year 2018
_chemical_formula_moiety 'C18 H20 Cl2 Co N4 O4'
_chemical_formula_sum 'C18 H20 Cl2 Co N4 O4'
_chemical_formula_weight 486.21
_space_group_crystal_system triclinic
_space_group_IT_number 2
_space_group_name_Hall '-P 1'
_space_group_name_H-M_alt 'P -1'
_symmetry_space_group_name_Hall '-P 1'
_symmetry_space_group_name_H-M 'P -1'
_atom_sites_solution_hydrogens geom
_atom_sites_solution_primary dual
_audit_creation_date 2017-10-27
_audit_creation_method
;
Olex2 1.2
(compiled 2017.08.10 svn.r3458 for OlexSys, GUI svn.r5381)
;
_audit_update_record
;
2017-10-27 deposited with the CCDC.
2017-12-04 downloaded from the CCDC.
;
_cell_angle_alpha 99.706(6)
_cell_angle_beta 101.645(5)
_cell_angle_gamma 100.278(7)
_cell_formula_units_Z 1
_cell_length_a 6.3162(4)
_cell_length_b 8.8584(8)
_cell_length_c 10.1891(5)
_cell_measurement_reflns_used 1642
_cell_measurement_temperature 296.15
_cell_measurement_theta_max 30.2330
_cell_measurement_theta_min 4.5390
_cell_volume 536.88(7)
_computing_cell_refinement
;
CrysAlisPro, Agilent Technologies,
Version 1.171.37.35 (release 13-08-2014 CrysAlis171 .NET)
(compiled Aug 13 2014,18:06:01)
;
_computing_data_collection
;
CrysAlisPro, Agilent Technologies,
Version 1.171.37.35 (release 13-08-2014 CrysAlis171 .NET)
(compiled Aug 13 2014,18:06:01)
;
_computing_data_reduction
;
CrysAlisPro, Agilent Technologies,
Version 1.171.37.35 (release 13-08-2014 CrysAlis171 .NET)
(compiled Aug 13 2014,18:06:01)
;
_computing_publication_material 'Olex2 (Dolomanov et al., 2009)'
_computing_structure_refinement 'ShelXL (Sheldrick, 2015)'
_computing_structure_solution 'ShelXT (Sheldrick, 2015)'
_diffrn_ambient_temperature 296.15
_diffrn_detector_area_resol_mean 16.3426
_diffrn_measured_fraction_theta_full 0.995
_diffrn_measured_fraction_theta_max 0.996
_diffrn_measurement_device_type 'Xcalibur, Sapphire3'
_diffrn_measurement_method '\w scans'
_diffrn_radiation_type MoK\a
_diffrn_radiation_wavelength 0.71073
_diffrn_reflns_av_R_equivalents 0.0228
_diffrn_reflns_av_unetI/netI 0.0336
_diffrn_reflns_Laue_measured_fraction_full 0.995
_diffrn_reflns_Laue_measured_fraction_max 0.996
_diffrn_reflns_limit_h_max 8
_diffrn_reflns_limit_h_min -8
_diffrn_reflns_limit_k_max 9
_diffrn_reflns_limit_k_min -11
_diffrn_reflns_limit_l_max 13
_diffrn_reflns_limit_l_min -13
_diffrn_reflns_number 4382
_diffrn_reflns_point_group_measured_fraction_full 0.995
_diffrn_reflns_point_group_measured_fraction_max 0.996
_diffrn_reflns_theta_full 25.242
_diffrn_reflns_theta_max 27.994
_diffrn_reflns_theta_min 4.353
_diffrn_source 'Enhance (Mo) X-ray Source'
_exptl_absorpt_coefficient_mu 1.079
_exptl_absorpt_correction_T_max 1.00000
_exptl_absorpt_correction_T_min 0.79440
_exptl_absorpt_correction_type multi-scan
_exptl_absorpt_process_details
;
CrysAlisPro, Agilent Technologies,
Version 1.171.37.35 (release 13-08-2014 CrysAlis171 .NET)
(compiled Aug 13 2014,18:06:01)
Empirical absorption correction using spherical harmonics,
 implemented in SCALE3 ABSPACK scaling algorithm.
;
_exptl_crystal_colour orange
_exptl_crystal_colour_primary orange
_exptl_crystal_density_diffrn 1.504
_exptl_crystal_description block
_exptl_crystal_F_000 249
_exptl_crystal_size_max 0.23
_exptl_crystal_size_mid 0.21
_exptl_crystal_size_min 0.1
_refine_diff_density_max 0.335
_refine_diff_density_min -0.475
_refine_diff_density_rms 0.052
_refine_ls_extinction_method none
_refine_ls_goodness_of_fit_ref 1.075
_refine_ls_hydrogen_treatment constr
_refine_ls_matrix_type full
_refine_ls_number_parameters 135
_refine_ls_number_reflns 2587
_refine_ls_number_restraints 0
_refine_ls_restrained_S_all 1.075
_refine_ls_R_factor_all 0.0428
_refine_ls_R_factor_gt 0.0364
_refine_ls_shift/su_max 0.000
_refine_ls_shift/su_mean 0.000
_refine_ls_structure_factor_coef Fsqd
_refine_ls_weighting_details 'w=1/[\s^2^(Fo^2^)+(0.0483P)^2^+0.0469P] where P=(Fo^2^+2Fc^2^)/3'
_refine_ls_weighting_scheme calc
_refine_ls_wR_factor_gt 0.0926
_refine_ls_wR_factor_ref 0.0977
_reflns_Friedel_coverage 0.000
_reflns_number_gt 2288
_reflns_number_total 2587
_reflns_threshold_expression 'I > 2\s(I)'
_cod_data_source_file c7ce01989k2.cif
_cod_data_source_block 4a
_cod_depositor_comments 'Adding full bibliography for 7229768--7229780.cif.'
_cod_database_code 7229779
_shelx_shelxl_version_number 2014/7
_shelx_space_group_comment
;
The symmetry employed for this shelxl refinement is uniquely defined
by the following loop, which should always be used as a source of
symmetry information in preference to the above space-group names.
They are only intended as comments.
;
_olex2_refinement_description
;
1. Fixed Uiso
 At 1.2 times of:
  All C(H) groups
 At 1.5 times of:
  All C(H,H,H) groups
2.a Aromatic/amide H refined with riding coordinates:
 C1(H1), C4(H4), C7(H7), C3(H3)
2.b Idealised Me refined as rotating group:
 C5(H5A,H5B,H5C), C9(H9A,H9B,H9C)
;
_olex2_date_sample_data_collection 2016-03-18
_olex2_submission_special_instructions 'No special instructions were received'

loop_
_space_group_symop_operation_xyz
'x, y, z'
'-x, -y, -z'

loop_
_atom_site_label
_atom_site_type_symbol
_atom_site_fract_x
_atom_site_fract_y
_atom_site_fract_z
_atom_site_U_iso_or_equiv
_atom_site_adp_type
_atom_site_occupancy
_atom_site_site_symmetry_order
_atom_site_calc_flag
_atom_site_refinement_flags_posn
_atom_site_refinement_flags_adp
_atom_site_refinement_flags_occupancy
Co1 Co 0.5000 0.5000 0.5000 0.04031(13) Uani 1 2 d S T P
Cl1 Cl 0.49869(13) 0.21582(9) 0.96726(7) 0.0814(2) Uani 1 1 d . . .
O1 O 0.3321(2) 0.67167(17) 0.48575(14) 0.0493(3) Uani 1 1 d . . .
O2 O 0.7464(2) 0.65105(17) 0.64800(13) 0.0505(3) Uani 1 1 d . . .
N1 N 0.3459(2) 0.4357(2) 0.66890(15) 0.0456(4) Uani 1 1 d . . .
N2 N 0.1922(3) 0.3699(3) 0.8954(2) 0.0664(5) Uani 1 1 d . . .
C1 C 0.4445(3) 0.3549(3) 0.7520(2) 0.0498(5) Uani 1 1 d . . .
H1 H 0.5686 0.3197 0.7351 0.060 Uiso 1 1 calc R . .
C6 C 0.3734(4) 0.8019(2) 0.5704(2) 0.0487(5) Uani 1 1 d . . .
C8 C 0.7326(3) 0.7828(3) 0.71213(19) 0.0510(5) Uani 1 1 d . . .
C2 C 0.3653(4) 0.3228(3) 0.8625(2) 0.0529(5) Uani 1 1 d . . .
C4 C 0.1695(3) 0.4828(3) 0.6985(2) 0.0537(5) Uani 1 1 d . . .
H4 H 0.0944 0.5382 0.6421 0.064 Uiso 1 1 calc R . .
C7 C 0.5562(4) 0.8549(3) 0.6808(2) 0.0585(5) Uani 1 1 d . . .
H7 H 0.5612 0.9484 0.7400 0.070 Uiso 1 1 calc R . .
C5 C 0.2052(5) 0.9008(3) 0.5434(3) 0.0715(7) Uani 1 1 d . . .
H5A H 0.1999 0.9267 0.4552 0.107 Uiso 1 1 calc GR . .
H5B H 0.2466 0.9956 0.6130 0.107 Uiso 1 1 calc GR . .
H5C H 0.0620 0.8433 0.5448 0.107 Uiso 1 1 calc GR . .
C3 C 0.0958(4) 0.4508(3) 0.8113(3) 0.0674(6) Uani 1 1 d . . .
H3 H -0.0266 0.4874 0.8295 0.081 Uiso 1 1 calc R . .
C9 C 0.9272(4) 0.8640(4) 0.8310(2) 0.0794(8) Uani 1 1 d . . .
H9A H 0.9197 0.8146 0.9073 0.119 Uiso 1 1 calc GR . .
H9B H 0.9228 0.9725 0.8570 0.119 Uiso 1 1 calc GR . .
H9C H 1.0628 0.8566 0.8041 0.119 Uiso 1 1 calc GR . .

loop_
_atom_site_aniso_label
_atom_site_aniso_U_11
_atom_site_aniso_U_22
_atom_site_aniso_U_33
_atom_site_aniso_U_23
_atom_site_aniso_U_13
_atom_site_aniso_U_12
Co1 0.03784(19) 0.0449(2) 0.0368(2) 0.00298(14) 0.00323(13) 0.01729(16)
Cl1 0.0965(5) 0.0919(5) 0.0670(4) 0.0392(4) 0.0146(3) 0.0338(4)
O1 0.0490(7) 0.0555(8) 0.0456(7) 0.0065(6) 0.0072(6) 0.0262(7)
O2 0.0422(7) 0.0586(9) 0.0435(7) -0.0005(6) 0.0017(5) 0.0135(7)
N1 0.0414(8) 0.0521(10) 0.0412(8) 0.0073(7) 0.0051(6) 0.0127(7)
N2 0.0644(11) 0.0795(14) 0.0620(11) 0.0225(11) 0.0237(9) 0.0167(11)
C1 0.0460(10) 0.0575(12) 0.0466(10) 0.0091(9) 0.0093(8) 0.0168(9)
C6 0.0599(11) 0.0473(11) 0.0538(11) 0.0191(9) 0.0301(10) 0.0238(10)
C8 0.0554(11) 0.0547(12) 0.0359(9) 0.0017(8) 0.0121(8) 0.0005(10)
C2 0.0550(11) 0.0534(12) 0.0467(11) 0.0111(9) 0.0068(9) 0.0085(10)
C4 0.0417(10) 0.0675(14) 0.0527(11) 0.0144(10) 0.0070(8) 0.0174(10)
C7 0.0761(14) 0.0446(11) 0.0543(12) -0.0006(9) 0.0232(11) 0.0135(11)
C5 0.0835(17) 0.0649(15) 0.0906(18) 0.0302(14) 0.0403(15) 0.0443(14)
C3 0.0508(12) 0.0881(18) 0.0723(15) 0.0203(14) 0.0253(11) 0.0233(13)
C9 0.0793(17) 0.086(2) 0.0482(13) -0.0102(13) 0.0038(12) -0.0097(15)

loop_
_atom_type_symbol
_atom_type_description
_atom_type_scat_dispersion_real
_atom_type_scat_dispersion_imag
_atom_type_scat_source
C C 0.0033 0.0016 'International Tables Vol C Tables 4.2.6.8 and 6.1.1.4'
H H 0.0000 0.0000 'International Tables Vol C Tables 4.2.6.8 and 6.1.1.4'
Cl Cl 0.1484 0.1585 'International Tables Vol C Tables 4.2.6.8 and 6.1.1.4'
Co Co 0.3494 0.9721 'International Tables Vol C Tables 4.2.6.8 and 6.1.1.4'
N N 0.0061 0.0033 'International Tables Vol C Tables 4.2.6.8 and 6.1.1.4'
O O 0.0106 0.0060 'International Tables Vol C Tables 4.2.6.8 and 6.1.1.4'

loop_
_geom_angle_atom_site_label_1
_geom_angle_atom_site_label_2
_geom_angle_atom_site_label_3
_geom_angle
_geom_angle_site_symmetry_1
_geom_angle_site_symmetry_3
O1 Co1 O1 180.0 . 2_666
O1 Co1 O2 90.15(6) 2_666 .
O1 Co1 O2 89.85(6) 2_666 2_666
O1 Co1 O2 89.85(6) . .
O1 Co1 O2 90.15(6) . 2_666
O1 Co1 N1 89.45(6) 2_666 .
O1 Co1 N1 90.55(6) 2_666 2_666
O1 Co1 N1 89.45(6) . 2_666
O1 Co1 N1 90.55(6) . .
O2 Co1 O2 180.0 . 2_666
O2 Co1 N1 92.78(6) 2_666 .
O2 Co1 N1 87.22(6) . .
O2 Co1 N1 87.22(6) 2_666 2_666
O2 Co1 N1 92.78(6) . 2_666
N1 Co1 N1 180.0 . 2_666
C6 O1 Co1 126.00(13) . .
C8 O2 Co1 125.36(13) . .
C1 N1 Co1 118.76(13) . .
C4 N1 Co1 124.27(14) . .
C4 N1 C1 116.78(17) . .
C2 N2 C3 114.72(19) . .
N1 C1 H1 119.6 . .
N1 C1 C2 120.77(19) . .
C2 C1 H1 119.6 . .
O1 C6 C7 124.90(18) . .
O1 C6 C5 114.8(2) . .
C7 C6 C5 120.3(2) . .
O2 C8 C7 125.11(19) . .
O2 C8 C9 115.4(2) . .
C7 C8 C9 119.5(2) . .
N2 C2 Cl1 117.27(17) . .
N2 C2 C1 123.7(2) . .
C1 C2 Cl1 119.03(17) . .
N1 C4 H4 119.4 . .
N1 C4 C3 121.1(2) . .
C3 C4 H4 119.4 . .
C6 C7 C8 126.71(19) . .
C6 C7 H7 116.6 . .
C8 C7 H7 116.6 . .
C6 C5 H5A 109.5 . .
C6 C5 H5B 109.5 . .
C6 C5 H5C 109.5 . .
H5A C5 H5B 109.5 . .
H5A C5 H5C 109.5 . .
H5B C5 H5C 109.5 . .
N2 C3 C4 122.9(2) . .
N2 C3 H3 118.6 . .
C4 C3 H3 118.6 . .
C8 C9 H9A 109.5 . .
C8 C9 H9B 109.5 . .
C8 C9 H9C 109.5 . .
H9A C9 H9B 109.5 . .
H9A C9 H9C 109.5 . .
H9B C9 H9C 109.5 . .

loop_
_geom_bond_atom_site_label_1
_geom_bond_atom_site_label_2
_geom_bond_distance
_geom_bond_site_symmetry_2
Co1 O1 2.0113(12) .
Co1 O1 2.0113(12) 2_666
Co1 O2 2.0288(13) 2_666
Co1 O2 2.0288(14) .
Co1 N1 2.2456(16) .
Co1 N1 2.2456(16) 2_666
Cl1 C2 1.735(2) .
O1 C6 1.268(2) .
O2 C8 1.265(2) .
N1 C1 1.330(2) .
N1 C4 1.329(2) .
N2 C2 1.321(3) .
N2 C3 1.331(3) .
C1 H1 0.9300 .
C1 C2 1.372(3) .
C6 C7 1.387(3) .
C6 C5 1.506(3) .
C8 C7 1.389(3) .
C8 C9 1.512(3) .
C4 H4 0.9300 .
C4 C3 1.376(3) .
C7 H7 0.9300 .
C5 H5A 0.9600 .
C5 H5B 0.9600 .
C5 H5C 0.9600 .
C3 H3 0.9300 .
C9 H9A 0.9600 .
C9 H9B 0.9600 .
C9 H9C 0.9600 .

loop_
_geom_hbond_atom_site_label_D
_geom_hbond_atom_site_label_H
_geom_hbond_atom_site_label_A
_geom_hbond_distance_DH
_geom_hbond_distance_HA
_geom_hbond_distance_DA
_geom_hbond_angle_DHA
_geom_hbond_site_symmetry_A
C4 H4 O2 0.93 2.58 3.279(2) 132.4 1_455
C3 H3 O2 0.93 2.86 3.420(3) 120.3 1_455

loop_
_geom_torsion_atom_site_label_1
_geom_torsion_atom_site_label_2
_geom_torsion_atom_site_label_3
_geom_torsion_atom_site_label_4
_geom_torsion
Co1 O1 C6 C7 6.9(3)
Co1 O1 C6 C5 -173.15(13)
Co1 O2 C8 C7 -8.3(3)
Co1 O2 C8 C9 171.93(15)
Co1 N1 C1 C2 175.28(16)
Co1 N1 C4 C3 -174.01(19)
O1 C6 C7 C8 5.4(4)
O2 C8 C7 C6 -4.5(4)
N1 C1 C2 Cl1 179.57(16)
N1 C1 C2 N2 -1.0(4)
N1 C4 C3 N2 -1.1(4)
C1 N1 C4 C3 1.0(3)
C2 N2 C3 C4 0.2(4)
C4 N1 C1 C2 0.0(3)
C5 C6 C7 C8 -174.6(2)
C3 N2 C2 Cl1 -179.7(2)
C3 N2 C2 C1 0.8(4)
C9 C8 C7 C6 175.3(2)
